data_4335505
loop_
_publ_author_name
'Jingui Duan'
'Masakazu Higuchi'
'Maw Lin Foo'
'Satoshi Horike'
'Koya Prabhakara Rao'
'Susumu Kitagawa'

_publ_section_title
;
 A Family of Rare Earth Porous Coordination Polymers with Different
 Flexibility for CO2/C2H4 and CO2/C2H6 Separation
;
_journal_name_full 'Inorganic Chemistry'
_journal_page_first 8244
_journal_page_last 8249
_journal_paper_doi 10.1021/ic401157n
_journal_volume 52
_journal_year 2013
_chemical_formula_moiety 'C33 H25 N4 O10 Y'
_chemical_formula_sum 'C33 H25 N4 O10 Y'
_chemical_formula_weight 726.48
_chemical_name_systematic
; 
 ? 
;
_space_group_IT_number 13
_symmetry_space_group_name_Hall '-P 2yc'
_symmetry_space_group_name_H-M 'P 1 2/c 1'
_atom_sites_solution_hydrogens geom
_atom_sites_solution_primary direct
_atom_sites_solution_secondary difmap
_audit_creation_method SHELXL-97
_cell_angle_alpha 90.00
_cell_angle_beta 121.27(2)
_cell_angle_gamma 90.00
_cell_formula_units_Z 4
_cell_length_a 20.418(4)
_cell_length_b 7.9129(16)
_cell_length_c 39.212(11)
_cell_measurement_temperature 223(2)
_cell_volume 5415(2)
_computing_structure_refinement 'SHELXL-97 (Sheldrick, 1997)'
_computing_structure_solution 'SHELXS-97 (Sheldrick, 1990)'
_diffrn_ambient_temperature 223(2)
_diffrn_measured_fraction_theta_full 0.996
_diffrn_measured_fraction_theta_max 0.996
_diffrn_radiation_monochromator graphite
_diffrn_radiation_source 'fine-focus sealed tube'
_diffrn_radiation_type MoK\a
_diffrn_radiation_wavelength 0.71073
_diffrn_reflns_av_R_equivalents 0.0843
_diffrn_reflns_av_sigmaI/netI 0.0996
_diffrn_reflns_limit_h_max 23
_diffrn_reflns_limit_h_min -24
_diffrn_reflns_limit_k_max 9
_diffrn_reflns_limit_k_min -9
_diffrn_reflns_limit_l_max 46
_diffrn_reflns_limit_l_min -46
_diffrn_reflns_number 34236
_diffrn_reflns_theta_full 25.00
_diffrn_reflns_theta_max 25.00
_diffrn_reflns_theta_min 1.99
_exptl_absorpt_coefficient_mu 1.115
_exptl_absorpt_correction_T_max 0.8966
_exptl_absorpt_correction_T_min 0.8077
_exptl_absorpt_correction_type multi-scan
_exptl_crystal_density_diffrn 0.891
_exptl_crystal_F_000 1480
_exptl_crystal_size_max 0.20
_exptl_crystal_size_mid 0.10
_exptl_crystal_size_min 0.10
_platon_squeeze_details
;
;
_refine_diff_density_max 2.612
_refine_diff_density_min -1.635
_refine_diff_density_rms 0.191
_refine_ls_extinction_coef 0.0089(17)
_refine_ls_extinction_expression Fc^*^=kFc[1+0.001xFc^2^\l^3^/sin(2\q)]^-1/4^
_refine_ls_extinction_method SHELXL
_refine_ls_goodness_of_fit_ref 1.280
_refine_ls_hydrogen_treatment constor
_refine_ls_matrix_type full
_refine_ls_number_parameters 436
_refine_ls_number_reflns 9519
_refine_ls_number_restraints 0
_refine_ls_restrained_S_all 1.280
_refine_ls_R_factor_all 0.1613
_refine_ls_R_factor_gt 0.1358
_refine_ls_shift/su_max 0.049
_refine_ls_shift/su_mean 0.010
_refine_ls_structure_factor_coef Fsqd
_refine_ls_weighting_details 'calc w=1/[\s^2^(Fo^2^)+(0.2000P)^2^+0.0000P] where P=(Fo^2^+2Fc^2^)/3'
_refine_ls_weighting_scheme calc
_refine_ls_wR_factor_gt 0.3663
_refine_ls_wR_factor_ref 0.3821
_reflns_number_gt 5957
_reflns_number_total 9519
_reflns_threshold_expression >2sigma(I)
_cod_data_source_file ic401157n_si_003.cif
_cod_data_source_block Y-PCP
_cod_original_sg_symbol_Hall -P2yc
_cod_database_code 4335505

loop_
_symmetry_equiv_pos_as_xyz
'x, y, z'
'-x, y, -z+1/2'
'-x, -y, -z'
'x, -y, z-1/2'

loop_
_atom_site_label
_atom_site_type_symbol
_atom_site_fract_x
_atom_site_fract_y
_atom_site_fract_z
_atom_site_U_iso_or_equiv
_atom_site_adp_type
_atom_site_occupancy
_atom_site_symmetry_multiplicity
_atom_site_calc_flag
_atom_site_refinement_flags
C1 C -0.3657(5) 0.5262(11) 0.0488(3) 0.044(2) Uani 1 1 d .
C2 C -0.2877(5) 0.4743(11) 0.0638(2) 0.041(2) Uani 1 1 d .
C3 C -0.2670(5) 0.3921(11) 0.0400(3) 0.048(2) Uani 1 1 d .
H3 H -0.3049 0.3641 0.0137 0.058 Uiso 1 1 calc R
C4 C -0.1882(5) 0.3478(12) 0.0547(3) 0.049(2) Uani 1 1 d .
H4 H -0.1752 0.2957 0.0374 0.059 Uiso 1 1 calc R
C5 C -0.1319(5) 0.3806(13) 0.0933(3) 0.055(2) Uani 1 1 d .
C6 C -0.1582(5) 0.4579(14) 0.1193(3) 0.060(3) Uani 1 1 d .
H6 H -0.1218 0.4848 0.1459 0.072 Uiso 1 1 calc R
C7 C -0.2322(5) 0.4890(12) 0.1052(3) 0.052(2) Uani 1 1 d .
H7 H -0.2478 0.5213 0.1229 0.062 Uiso 1 1 calc R
C8 C -0.0205(6) 0.2445(12) 0.0973(3) 0.056(3) Uani 1 1 d .
C9 C 0.0593(6) 0.2193(15) 0.1254(3) 0.059(3) Uani 1 1 d .
C10 C 0.1020(6) 0.1622(17) 0.1085(3) 0.070(3) Uani 1 1 d .
H10 H 0.0774 0.1468 0.0807 0.083 Uiso 1 1 calc R
C11 C 0.1831(6) 0.1272(15) 0.1333(3) 0.063(3) Uani 1 1 d .
C12 C 0.2152(5) 0.1366(13) 0.1740(2) 0.055(3) Uani 1 1 d .
H12 H 0.2664 0.1030 0.1909 0.065 Uiso 1 1 calc R
C13 C 0.1754(5) 0.1921(14) 0.1902(3) 0.055(3) Uani 1 1 d .
C14 C 0.0995(6) 0.2333(12) 0.1683(3) 0.052(3) Uani 1 1 d .
H14 H 0.0737 0.2703 0.1810 0.063 Uiso 1 1 calc R
C15 C 0.2314(6) 0.0810(16) 0.1169(3) 0.067(3) Uani 1 1 d .
C16 C 0.2462(5) 0.0978(14) 0.0573(3) 0.059(3) Uani 1 1 d .
C17 C 0.2446(8) 0.2236(13) 0.0330(4) 0.067(3) Uani 1 1 d .
H17 H 0.2151 0.3216 0.0284 0.081 Uiso 1 1 calc R
C18 C 0.2884(6) 0.2013(13) 0.0151(3) 0.051(2) Uani 1 1 d .
H18 H 0.2928 0.2929 0.0011 0.062 Uiso 1 1 calc R
C19 C 0.3251(5) 0.0530(11) 0.0169(3) 0.049(2) Uani 1 1 d .
C20 C 0.3227(6) -0.0703(14) 0.0419(3) 0.059(3) Uani 1 1 d .
H20 H 0.3467 -0.1747 0.0443 0.071 Uiso 1 1 calc R
C21 C 0.2870(7) -0.0466(15) 0.0632(3) 0.069(3) Uani 1 1 d .
H21 H 0.2908 -0.1286 0.0815 0.083 Uiso 1 1 calc R
C22 C 0.3756(5) 0.0322(12) 0.0010(3) 0.048(2) Uani 1 1 d .
C23 C 0.2124(6) 0.2196(15) 0.2347(3) 0.062(3) Uani 1 1 d .
C24 C 0.3145(5) 0.1308(14) 0.3017(3) 0.051(2) Uani 1 1 d .
C25 C 0.3458(6) -0.0207(15) 0.3214(3) 0.066(3) Uani 1 1 d .
H25 H 0.3397 -0.1196 0.3067 0.079 Uiso 1 1 calc R
C26 C 0.3843(6) -0.0252(13) 0.3606(3) 0.063(3) Uani 1 1 d .
H26 H 0.4037 -0.1292 0.3736 0.076 Uiso 1 1 calc R
C27 C 0.3976(6) 0.1245(11) 0.3844(2) 0.047(2) Uani 1 1 d .
C28 C 0.3643(7) 0.2749(12) 0.3637(3) 0.059(3) Uani 1 1 d .
H28 H 0.3691 0.3755 0.3776 0.070 Uiso 1 1 calc R
C29 C 0.3236(6) 0.2723(12) 0.3216(3) 0.050(3) Uani 1 1 d .
H29 H 0.3025 0.3732 0.3074 0.060 Uiso 1 1 calc R
C30 C 0.4387(5) 0.1158(11) 0.4288(3) 0.044(2) Uani 1 1 d .
C31 C -0.5388(6) 0.5034(12) 0.0747(3) 0.058(3) Uani 1 1 d .
H31 H -0.5513 0.4127 0.0568 0.070 Uiso 1 1 calc R
C32 C -0.5570(7) 0.3118(17) 0.1166(4) 0.078(3) Uani 1 1 d .
H32A H -0.5778 0.2393 0.0933 0.116 Uiso 1 1 calc R
H32B H -0.5943 0.3237 0.1247 0.116 Uiso 1 1 calc R
H32C H -0.5105 0.2619 0.1382 0.116 Uiso 1 1 calc R
C33 C -0.5134(10) 0.5936(19) 0.1380(4) 0.108(5) Uani 1 1 d .
H33A H -0.4666 0.6468 0.1426 0.162 Uiso 1 1 calc R
H33B H -0.5033 0.5336 0.1618 0.162 Uiso 1 1 calc R
H33C H -0.5521 0.6795 0.1315 0.162 Uiso 1 1 calc R
N1 N -0.0567(4) 0.3439(11) 0.1124(2) 0.052(2) Uani 1 1 d .
H1A H -0.0265 0.3884 0.1368 0.062 Uiso 1 1 d R
N2 N 0.2072(5) 0.1387(11) 0.0785(2) 0.061(2) Uani 1 1 d .
H2A H 0.1653 0.2047 0.0662 0.073 Uiso 1 1 d R
N3 N 0.2720(6) 0.1182(12) 0.2590(2) 0.075(3) Uani 1 1 d .
H3A H 0.2861 0.0386 0.2476 0.090 Uiso 1 1 d R
N4 N -0.5394(5) 0.4816(12) 0.1067(2) 0.065(2) Uani 1 1 d .
O1 O -0.3802(3) 0.6243(7) 0.06973(16) 0.0416(14) Uani 1 1 d .
O2 O -0.4216(3) 0.4960(6) 0.01312(16) 0.0357(13) Uani 1 1 d .
O3 O 0.3959(3) 0.1604(7) -0.00955(19) 0.0508(16) Uani 1 1 d .
O4 O 0.3940(3) -0.1214(8) -0.00228(17) 0.0483(15) Uani 1 1 d .
O5 O 0.4574(3) -0.0277(7) 0.44498(17) 0.0428(14) Uani 1 1 d .
O6 O 0.4428(3) 0.2508(5) 0.44866(14) 0.0210(11) Uani 1 1 d .
O7 O -0.0533(4) 0.1890(14) 0.0646(3) 0.089(3) Uani 1 1 d .
O8 O 0.2882(5) 0.0027(16) 0.1374(2) 0.116(4) Uani 1 1 d .
O9 O 0.1904(6) 0.3304(16) 0.2483(3) 0.123(4) Uani 1 1 d .
O10 O -0.5217(4) 0.6446(8) 0.0665(2) 0.0597(18) Uani 1 1 d .
Y1 Y -0.49574(5) 0.74007(8) 0.01649(2) 0.0313(4) Uani 1 1 d .

loop_
_atom_site_aniso_label
_atom_site_aniso_U_11
_atom_site_aniso_U_22
_atom_site_aniso_U_33
_atom_site_aniso_U_23
_atom_site_aniso_U_13
_atom_site_aniso_U_12
C1 0.046(5) 0.042(5) 0.034(5) 0.005(4) 0.013(4) -0.011(4)
C2 0.047(5) 0.049(5) 0.036(5) 0.019(4) 0.028(4) 0.016(4)
C3 0.048(6) 0.050(5) 0.049(5) 0.014(4) 0.027(5) 0.015(4)
C4 0.050(6) 0.056(6) 0.047(5) -0.004(4) 0.030(5) 0.001(4)
C5 0.039(5) 0.079(7) 0.041(5) 0.005(5) 0.017(4) 0.011(5)
C6 0.030(5) 0.107(8) 0.034(5) -0.006(5) 0.011(4) 0.020(5)
C7 0.046(6) 0.060(6) 0.048(6) -0.005(4) 0.025(5) 0.000(4)
C8 0.046(6) 0.079(7) 0.032(5) -0.006(4) 0.012(5) 0.017(4)
C9 0.039(6) 0.106(8) 0.036(5) -0.010(5) 0.023(5) -0.007(5)
C10 0.071(8) 0.117(9) 0.023(5) -0.015(5) 0.026(5) -0.011(7)
C11 0.048(6) 0.107(9) 0.045(6) 0.005(5) 0.033(5) 0.016(6)
C12 0.042(5) 0.089(8) 0.026(4) -0.001(4) 0.014(4) 0.017(5)
C13 0.030(5) 0.074(6) 0.048(6) 0.026(5) 0.012(4) 0.019(5)
C14 0.030(5) 0.084(7) 0.036(5) -0.007(4) 0.012(4) 0.001(4)
C15 0.058(7) 0.111(9) 0.025(5) 0.009(5) 0.016(5) 0.029(6)
C16 0.046(6) 0.076(7) 0.069(7) 0.005(5) 0.039(5) 0.017(5)
C17 0.083(9) 0.068(7) 0.086(9) 0.024(6) 0.068(8) 0.031(5)
C18 0.050(6) 0.066(6) 0.048(6) 0.018(5) 0.032(5) 0.012(5)
C19 0.058(6) 0.047(5) 0.055(6) 0.000(4) 0.038(5) 0.008(4)
C20 0.071(7) 0.067(6) 0.068(7) 0.009(5) 0.057(6) 0.007(5)
C21 0.085(8) 0.079(7) 0.072(7) 0.006(6) 0.062(7) 0.003(6)
C22 0.050(5) 0.057(6) 0.040(5) 0.005(4) 0.025(4) -0.006(4)
C23 0.048(6) 0.094(8) 0.035(5) 0.001(5) 0.015(5) 0.021(5)
C24 0.038(5) 0.079(7) 0.037(5) 0.013(5) 0.020(4) 0.012(5)
C25 0.055(6) 0.092(8) 0.036(5) -0.023(5) 0.014(5) -0.007(6)
C26 0.075(7) 0.073(7) 0.025(5) 0.002(4) 0.015(5) 0.035(5)
C27 0.070(6) 0.048(5) 0.034(5) 0.003(4) 0.036(5) 0.012(4)
C28 0.089(8) 0.045(6) 0.025(5) -0.003(4) 0.018(5) -0.023(5)
C29 0.057(6) 0.056(6) 0.018(4) 0.000(4) 0.006(4) -0.002(4)
C30 0.045(5) 0.046(5) 0.038(5) -0.005(4) 0.018(4) -0.004(4)
C31 0.074(7) 0.049(6) 0.071(7) -0.010(5) 0.051(6) -0.018(5)
C32 0.076(8) 0.102(9) 0.075(8) 0.001(7) 0.054(7) 0.008(7)
C33 0.174(16) 0.107(11) 0.097(11) 0.015(9) 0.108(12) 0.023(10)
N1 0.034(4) 0.082(6) 0.038(4) -0.006(4) 0.018(3) 0.006(4)
N2 0.057(5) 0.081(6) 0.059(5) -0.001(4) 0.041(4) 0.011(4)
N3 0.097(7) 0.087(7) 0.045(5) 0.009(4) 0.039(5) 0.039(5)
N4 0.080(6) 0.080(6) 0.046(5) -0.011(4) 0.041(5) -0.026(5)
O1 0.041(3) 0.046(3) 0.035(3) -0.001(3) 0.018(3) 0.005(3)
O2 0.043(3) 0.032(3) 0.040(3) 0.000(2) 0.028(3) -0.004(2)
O3 0.050(4) 0.041(4) 0.072(4) 0.001(3) 0.039(3) 0.002(3)
O4 0.047(4) 0.050(4) 0.046(4) 0.002(3) 0.023(3) -0.003(3)
O5 0.058(4) 0.041(3) 0.043(3) 0.001(3) 0.035(3) 0.001(3)
O6 0.033(3) 0.008(2) 0.010(2) -0.0001(16) 0.003(2) -0.0031(16)
O7 0.043(4) 0.154(7) 0.071(6) -0.036(5) 0.030(4) 0.020(5)
O8 0.063(5) 0.249(13) 0.051(5) 0.034(6) 0.041(4) 0.042(7)
O9 0.094(7) 0.170(10) 0.069(6) -0.038(7) 0.016(5) 0.052(7)
O10 0.076(5) 0.056(4) 0.065(4) 0.013(3) 0.049(4) 0.011(3)
Y1 0.0352(5) 0.0351(5) 0.0261(5) 0.0009(3) 0.0178(4) 0.0016(3)

loop_
_atom_type_symbol
_atom_type_description
_atom_type_scat_dispersion_real
_atom_type_scat_dispersion_imag
_atom_type_scat_source
C C 0.0033 0.0016 'International Tables Vol C Tables 4.2.6.8 and 6.1.1.4'
H H 0.0000 0.0000 'International Tables Vol C Tables 4.2.6.8 and 6.1.1.4'
N N 0.0061 0.0033 'International Tables Vol C Tables 4.2.6.8 and 6.1.1.4'
O O 0.0106 0.0060 'International Tables Vol C Tables 4.2.6.8 and 6.1.1.4'
Y Y -2.7962 3.5667 'International Tables Vol C Tables 4.2.6.8 and 6.1.1.4'

loop_
_geom_angle_atom_site_label_1
_geom_angle_atom_site_label_2
_geom_angle_atom_site_label_3
_geom_angle
_geom_angle_site_symmetry_1
_geom_angle_site_symmetry_3
O1 C1 O2 116.3(8) . .
O1 C1 C2 119.3(7) . .
O2 C1 C2 124.0(9) . .
O1 C1 Y1 56.3(4) . .
O2 C1 Y1 61.9(4) . .
C2 C1 Y1 158.9(6) . .
C3 C2 C7 118.0(8) . .
C3 C2 C1 121.5(8) . .
C7 C2 C1 120.0(8) . .
C2 C3 C4 121.2(9) . .
C2 C3 H3 119.4 . .
C4 C3 H3 119.4 . .
C5 C4 C3 121.0(9) . .
C5 C4 H4 119.5 . .
C3 C4 H4 119.5 . .
N1 C5 C4 129.2(9) . .
N1 C5 C6 114.7(8) . .
C4 C5 C6 115.9(8) . .
C7 C6 C5 121.3(8) . .
C7 C6 H6 119.4 . .
C5 C6 H6 119.4 . .
C6 C7 C2 121.3(9) . .
C6 C7 H7 119.4 . .
C2 C7 H7 119.4 . .
O7 C8 N1 122.6(9) . .
O7 C8 C9 124.3(10) . .
N1 C8 C9 113.1(8) . .
C10 C9 C8 114.6(9) . .
C10 C9 C14 117.1(9) . .
C8 C9 C14 128.1(9) . .
C9 C10 C11 121.0(8) . .
C9 C10 H10 119.5 . .
C11 C10 H10 119.5 . .
C12 C11 C10 117.3(8) . .
C12 C11 C15 119.6(9) . .
C10 C11 C15 123.1(9) . .
C13 C12 C11 121.8(9) . .
C13 C12 H12 119.1 . .
C11 C12 H12 119.1 . .
C12 C13 C14 123.5(10) . .
C12 C13 C23 122.0(8) . .
C14 C13 C23 114.5(9) . .
C13 C14 C9 119.1(10) . .
C13 C14 H14 120.5 . .
C9 C14 H14 120.4 . .
O8 C15 N2 125.1(10) . .
O8 C15 C11 118.4(9) . .
N2 C15 C11 116.5(9) . .
C21 C16 C17 121.4(9) . .
C21 C16 N2 123.9(10) . .
C17 C16 N2 114.5(9) . .
C16 C17 C18 117.8(9) . .
C16 C17 H17 121.1 . .
C18 C17 H17 121.1 . .
C19 C18 C17 123.6(9) . .
C19 C18 H18 118.2 . .
C17 C18 H18 118.2 . .
C18 C19 C20 114.4(8) . .
C18 C19 C22 124.0(9) . .
C20 C19 C22 120.5(8) . .
C21 C20 C19 123.5(10) . .
C21 C20 H20 118.3 . .
C19 C20 H20 118.3 . .
C16 C21 C20 118.7(10) . .
C16 C21 H21 120.6 . .
C20 C21 H21 120.6 . .
O3 C22 O4 124.3(9) . .
O3 C22 C19 118.7(9) . .
O4 C22 C19 116.9(8) . .
O9 C23 N3 121.1(10) . .
O9 C23 C13 121.8(10) . .
N3 C23 C13 117.1(9) . .
C29 C24 C25 121.4(9) . .
C29 C24 N3 124.2(9) . .
C25 C24 N3 114.4(9) . .
C26 C25 C24 119.7(10) . .
C26 C25 H25 120.1 . .
C24 C25 H25 120.1 . .
C25 C26 C27 122.1(10) . .
C25 C26 H26 119.0 . .
C27 C26 H26 119.0 . .
C28 C27 C26 116.8(8) . .
C28 C27 C30 121.7(8) . .
C26 C27 C30 121.3(8) . .
C27 C28 C29 118.6(9) . .
C27 C28 H28 120.7 . .
C29 C28 H28 120.7 . .
C24 C29 C28 121.3(9) . .
C24 C29 H29 119.4 . .
C28 C29 H29 119.4 . .
O5 C30 O6 122.0(8) . .
O5 C30 C27 118.1(8) . .
O6 C30 C27 119.0(7) . .
O10 C31 N4 121.1(9) . .
O10 C31 H31 119.5 . .
N4 C31 H31 119.4 . .
N4 C32 H32A 109.5 . .
N4 C32 H32B 109.5 . .
H32A C32 H32B 109.5 . .
N4 C32 H32C 109.5 . .
H32A C32 H32C 109.5 . .
H32B C32 H32C 109.5 . .
N4 C33 H33A 109.5 . .
N4 C33 H33B 109.5 . .
H33A C33 H33B 109.5 . .
N4 C33 H33C 109.5 . .
H33A C33 H33C 109.5 . .
H33B C33 H33C 109.5 . .
C5 N1 C8 126.0(8) . .
C5 N1 H1A 117.2 . .
C8 N1 H1A 116.8 . .
C15 N2 C16 123.5(9) . .
C15 N2 H2A 118.3 . .
C16 N2 H2A 118.2 . .
C23 N3 C24 123.9(9) . .
C23 N3 H3A 117.9 . .
C24 N3 H3A 118.2 . .
C31 N4 C33 126.5(10) . .
C31 N4 C32 120.3(9) . .
C33 N4 C32 112.4(9) . .
C1 O1 Y1 97.2(5) . .
C1 O2 Y1 132.9(5) . 3_465
C1 O2 Y1 91.1(5) . .
Y1 O2 Y1 109.7(2) 3_465 .
C22 O3 Y1 141.1(6) . 3_565
C22 O4 Y1 135.6(5) . 1_645
C30 O5 Y1 170.2(5) . 2_545
C30 O6 Y1 123.5(5) . 4_666
C31 O10 Y1 134.0(6) . .
O5 Y1 O4 76.2(2) 2_565 1_465
O5 Y1 O6 123.22(17) 2_565 4_465
O4 Y1 O6 75.6(2) 1_465 4_465
O5 Y1 O3 77.4(2) 2_565 3_565
O4 Y1 O3 125.7(2) 1_465 3_565
O6 Y1 O3 80.7(2) 4_465 3_565
O5 Y1 O1 83.4(2) 2_565 .
O4 Y1 O1 147.3(2) 1_465 .
O6 Y1 O1 137.04(19) 4_465 .
O3 Y1 O1 72.8(2) 3_565 .
O5 Y1 O2 151.95(19) 2_565 3_465
O4 Y1 O2 83.53(19) 1_465 3_465
O6 Y1 O2 68.50(17) 4_465 3_465
O3 Y1 O2 130.6(2) 3_565 3_465
O1 Y1 O2 104.79(19) . 3_465
O5 Y1 O10 81.7(2) 2_565 .
O4 Y1 O10 79.3(2) 1_465 .
O6 Y1 O10 137.9(2) 4_465 .
O3 Y1 O10 141.1(2) 3_565 .
O1 Y1 O10 72.6(2) . .
O2 Y1 O10 75.5(2) 3_465 .
O5 Y1 O2 131.23(19) 2_565 .
O4 Y1 O2 152.52(19) 1_465 .
O6 Y1 O2 86.82(17) 4_465 .
O3 Y1 O2 70.41(18) 3_565 .
O1 Y1 O2 52.88(18) . .
O2 Y1 O2 70.3(2) 3_465 .
O10 Y1 O2 101.31(19) . .
O5 Y1 C1 105.6(2) 2_565 .
O4 Y1 C1 168.8(2) 1_465 .
O6 Y1 C1 111.2(2) 4_465 .
O3 Y1 C1 65.2(2) 3_565 .
O1 Y1 C1 26.4(2) . .
O2 Y1 C1 90.7(2) 3_465 .
O10 Y1 C1 90.0(2) . .
O2 Y1 C1 27.1(2) . .
O5 Y1 Y1 159.88(15) 2_565 3_465
O4 Y1 Y1 119.26(15) 1_465 3_465
O6 Y1 Y1 75.33(9) 4_465 3_465
O3 Y1 Y1 100.25(15) 3_565 3_465
O1 Y1 Y1 76.93(14) . 3_465
O2 Y1 Y1 36.15(13) 3_465 3_465
O10 Y1 Y1 88.51(16) . 3_465
O2 Y1 Y1 34.13(12) . 3_465
C1 Y1 Y1 56.57(17) . 3_465

loop_
_geom_bond_atom_site_label_1
_geom_bond_atom_site_label_2
_geom_bond_distance
_geom_bond_site_symmetry_2
C1 O1 1.270(11) .
C1 O2 1.289(9) .
C1 C2 1.442(13) .
C1 Y1 2.833(9) .
C2 C3 1.371(12) .
C2 C7 1.421(12) .
C3 C4 1.444(12) .
C3 H3 0.9400 .
C4 C5 1.370(12) .
C4 H4 0.9400 .
C5 N1 1.346(11) .
C5 C6 1.504(13) .
C6 C7 1.335(13) .
C6 H6 0.9400 .
C7 H7 0.9400 .
C8 O7 1.180(12) .
C8 N1 1.403(13) .
C8 C9 1.429(15) .
C9 C10 1.416(14) .
C9 C14 1.446(13) .
C10 C11 1.445(15) .
C10 H10 0.9400 .
C11 C12 1.379(12) .
C11 C15 1.476(14) .
C12 C13 1.337(13) .
C12 H12 0.9400 .
C13 C14 1.365(13) .
C13 C23 1.513(14) .
C14 H14 0.9400 .
C15 O8 1.186(12) .
C15 N2 1.397(12) .
C16 C21 1.361(14) .
C16 C17 1.367(14) .
C16 N2 1.454(12) .
C17 C18 1.405(14) .
C17 H17 0.9400 .
C18 C19 1.375(13) .
C18 H18 0.9400 .
C19 C20 1.403(13) .
C19 C22 1.463(13) .
C20 C21 1.378(13) .
C20 H20 0.9400 .
C21 H21 0.9400 .
C22 O3 1.246(10) .
C22 O4 1.300(11) .
C23 O9 1.228(13) .
C23 N3 1.352(13) .
C24 C29 1.321(13) .
C24 C25 1.388(14) .
C24 N3 1.437(12) .
C25 C26 1.316(12) .
C25 H25 0.9400 .
C26 C27 1.444(13) .
C26 H26 0.9400 .
C27 C28 1.402(13) .
C27 C30 1.490(12) .
C28 C29 1.413(12) .
C28 H28 0.9400 .
C29 H29 0.9400 .
C30 O5 1.260(10) .
C30 O6 1.299(10) .
C31 O10 1.261(11) .
C31 N4 1.275(12) .
C31 H31 0.9400 .
C32 N4 1.494(15) .
C32 H32A 0.9700 .
C32 H32B 0.9700 .
C32 H32C 0.9700 .
C33 N4 1.376(16) .
C33 H33A 0.9700 .
C33 H33B 0.9700 .
C33 H33C 0.9700 .
N1 H1A 0.9002 .
N2 H2A 0.9000 .
N3 H3A 0.9000 .
O1 Y1 2.377(5) .
O2 Y1 2.377(5) 3_465
O2 Y1 2.499(5) .
O3 Y1 2.329(6) 3_565
O4 Y1 2.255(6) 1_645
O5 Y1 2.246(6) 2_545
O6 Y1 2.278(5) 4_666
O10 Y1 2.402(6) .
Y1 O5 2.246(6) 2_565
Y1 O4 2.255(6) 1_465
Y1 O6 2.278(5) 4_465
Y1 O3 2.329(6) 3_565
Y1 O2 2.377(5) 3_465
Y1 Y1 3.9880(15) 3_465

loop_
_geom_torsion_atom_site_label_1
_geom_torsion_atom_site_label_2
_geom_torsion_atom_site_label_3
_geom_torsion_atom_site_label_4
_geom_torsion
_geom_torsion_site_symmetry_1
_geom_torsion_site_symmetry_4
O1 C1 C2 C3 -169.1(8) . .
O2 C1 C2 C3 2.3(13) . .
Y1 C1 C2 C3 -97.4(19) . .
O1 C1 C2 C7 18.6(12) . .
O2 C1 C2 C7 -170.0(8) . .
Y1 C1 C2 C7 90.4(18) . .
C7 C2 C3 C4 -10.7(13) . .
C1 C2 C3 C4 176.9(8) . .
C2 C3 C4 C5 2.6(14) . .
C3 C4 C5 N1 177.7(10) . .
C3 C4 C5 C6 2.3(14) . .
N1 C5 C6 C7 -174.9(10) . .
C4 C5 C6 C7 1.1(15) . .
C5 C6 C7 C2 -9.5(16) . .
C3 C2 C7 C6 14.2(14) . .
C1 C2 C7 C6 -173.3(9) . .
O7 C8 C9 C10 16.5(18) . .
N1 C8 C9 C10 -163.1(10) . .
O7 C8 C9 C14 -158.6(13) . .
N1 C8 C9 C14 21.7(16) . .
C8 C9 C10 C11 -178.5(10) . .
C14 C9 C10 C11 -2.8(17) . .
C9 C10 C11 C12 5.9(18) . .
C9 C10 C11 C15 -174.8(12) . .
C10 C11 C12 C13 -6.6(17) . .
C15 C11 C12 C13 174.1(11) . .
C11 C12 C13 C14 4.3(18) . .
C11 C12 C13 C23 -173.6(11) . .
C12 C13 C14 C9 -0.9(16) . .
C23 C13 C14 C9 177.2(10) . .
C10 C9 C14 C13 0.2(16) . .
C8 C9 C14 C13 175.3(11) . .
C12 C11 C15 O8 23.6(19) . .
C10 C11 C15 O8 -155.7(13) . .
C12 C11 C15 N2 -154.4(11) . .
C10 C11 C15 N2 26.3(17) . .
C21 C16 C17 C18 -1.9(19) . .
N2 C16 C17 C18 172.8(10) . .
C16 C17 C18 C19 8.1(19) . .
C17 C18 C19 C20 -6.9(16) . .
C17 C18 C19 C22 -175.1(11) . .
C18 C19 C20 C21 -0.2(16) . .
C22 C19 C20 C21 168.5(10) . .
C17 C16 C21 C20 -4.7(18) . .
N2 C16 C21 C20 -178.9(10) . .
C19 C20 C21 C16 5.8(18) . .
C18 C19 C22 O3 10.9(15) . .
C20 C19 C22 O3 -156.7(9) . .
C18 C19 C22 O4 -166.8(9) . .
C20 C19 C22 O4 25.6(13) . .
C12 C13 C23 O9 148.1(14) . .
C14 C13 C23 O9 -30.1(18) . .
C12 C13 C23 N3 -30.9(17) . .
C14 C13 C23 N3 151.0(11) . .
C29 C24 C25 C26 1.3(16) . .
N3 C24 C25 C26 -178.2(10) . .
C24 C25 C26 C27 -2.3(18) . .
C25 C26 C27 C28 3.0(17) . .
C25 C26 C27 C30 177.7(10) . .
C26 C27 C28 C29 -2.8(16) . .
C30 C27 C28 C29 -177.4(10) . .
C25 C24 C29 C28 -1.3(17) . .
N3 C24 C29 C28 178.2(10) . .
C27 C28 C29 C24 2.1(18) . .
C28 C27 C30 O5 170.0(9) . .
C26 C27 C30 O5 -4.3(14) . .
C28 C27 C30 O6 0.9(14) . .
C26 C27 C30 O6 -173.4(9) . .
C4 C5 N1 C8 -7.8(18) . .
C6 C5 N1 C8 167.6(10) . .
O7 C8 N1 C5 4.0(18) . .
C9 C8 N1 C5 -176.4(10) . .
O8 C15 N2 C16 5(2) . .
C11 C15 N2 C16 -177.0(10) . .
C21 C16 N2 C15 28.5(17) . .
C17 C16 N2 C15 -146.0(11) . .
O9 C23 N3 C24 -1(2) . .
C13 C23 N3 C24 178.4(10) . .
C29 C24 N3 C23 -28.7(17) . .
C25 C24 N3 C23 150.8(11) . .
O10 C31 N4 C33 -8.8(19) . .
O10 C31 N4 C32 -177.8(10) . .
O2 C1 O1 Y1 -16.3(7) . .
C2 C1 O1 Y1 155.8(7) . .
O1 C1 O2 Y1 -103.2(8) . 3_465
C2 C1 O2 Y1 85.2(10) . 3_465
Y1 C1 O2 Y1 -118.5(6) . 3_465
O1 C1 O2 Y1 15.3(7) . .
C2 C1 O2 Y1 -156.3(7) . .
O4 C22 O3 Y1 -29.7(15) . 3_565
C19 C22 O3 Y1 152.8(7) . 3_565
O3 C22 O4 Y1 53.0(13) . 1_645
C19 C22 O4 Y1 -129.4(8) . 1_645
O6 C30 O5 Y1 -1(4) . 2_545
C27 C30 O5 Y1 -170(3) . 2_545
O5 C30 O6 Y1 11.9(11) . 4_666
C27 C30 O6 Y1 -179.4(6) . 4_666
N4 C31 O10 Y1 170.1(7) . .
C1 O1 Y1 O5 -147.6(5) . 2_565
C1 O1 Y1 O4 161.0(5) . 1_465
C1 O1 Y1 O6 -14.4(6) . 4_465
C1 O1 Y1 O3 -68.8(5) . 3_565
C1 O1 Y1 O2 59.8(5) . 3_465
C1 O1 Y1 O10 129.0(5) . .
C1 O1 Y1 O2 9.4(4) . .
C1 O1 Y1 Y1 36.5(5) . 3_465
C31 O10 Y1 O5 -169.1(9) . 2_565
C31 O10 Y1 O4 113.4(9) . 1_465
C31 O10 Y1 O6 59.3(10) . 4_465
C31 O10 Y1 O3 -111.3(9) . 3_565
C31 O10 Y1 O1 -83.5(9) . .
C31 O10 Y1 O2 27.4(9) . 3_465
C31 O10 Y1 O2 -38.6(9) . .
C31 O10 Y1 C1 -63.3(9) . .
C31 O10 Y1 Y1 -6.8(9) . 3_465
C1 O2 Y1 O5 22.0(5) . 2_565
Y1 O2 Y1 O5 158.8(2) 3_465 2_565
C1 O2 Y1 O4 -155.3(5) . 1_465
Y1 O2 Y1 O4 -18.5(5) 3_465 1_465
C1 O2 Y1 O6 154.9(5) . 4_465
Y1 O2 Y1 O6 -68.3(2) 3_465 4_465
C1 O2 Y1 O3 73.6(5) . 3_565
Y1 O2 Y1 O3 -149.5(3) 3_465 3_565
C1 O2 Y1 O1 -9.2(4) . .
Y1 O2 Y1 O1 127.7(3) 3_465 .
C1 O2 Y1 O2 -136.8(5) . 3_465
Y1 O2 Y1 O2 0.0 3_465 3_465
C1 O2 Y1 O10 -66.9(5) . .
Y1 O2 Y1 O10 70.0(3) 3_465 .
Y1 O2 Y1 C1 136.8(5) 3_465 .
C1 O2 Y1 Y1 -136.8(5) . 3_465
O1 C1 Y1 O5 33.6(5) . 2_565
O2 C1 Y1 O5 -163.0(4) . 2_565
C2 C1 Y1 O5 -51.0(18) . 2_565
O1 C1 Y1 O4 -64.5(13) . 1_465
O2 C1 Y1 O4 98.9(12) . 1_465
C2 C1 Y1 O4 -149.1(15) . 1_465
O1 C1 Y1 O6 169.5(4) . 4_465
O2 C1 Y1 O6 -27.1(5) . 4_465
C2 C1 Y1 O6 84.9(18) . 4_465
O1 C1 Y1 O3 101.3(5) . 3_565
O2 C1 Y1 O3 -95.3(5) . 3_565
C2 C1 Y1 O3 16.7(17) . 3_565
O2 C1 Y1 O1 163.4(8) . .
C2 C1 Y1 O1 -84.6(18) . .
O1 C1 Y1 O2 -123.3(5) . 3_465
O2 C1 Y1 O2 40.1(5) . 3_465
C2 C1 Y1 O2 152.1(18) . 3_465
O1 C1 Y1 O10 -47.8(5) . .
O2 C1 Y1 O10 115.6(4) . .
C2 C1 Y1 O10 -132.4(18) . .
O1 C1 Y1 O2 -163.4(8) . .
C2 C1 Y1 O2 112.0(19) . .
O1 C1 Y1 Y1 -136.1(5) . 3_465
O2 C1 Y1 Y1 27.4(3) . 3_465
C2 C1 Y1 Y1 139.4(19) . 3_465

loop_
_platon_squeeze_void_nr
_platon_squeeze_void_average_x
_platon_squeeze_void_average_y
_platon_squeeze_void_average_z
_platon_squeeze_void_volume
_platon_squeeze_void_count_electrons
_platon_squeeze_void_content
1 0.003 -0.014 0.003 2930 1164 ' '
